data_2100965
loop_
_publ_author_name
'Feeder, N.'
'Jones, W.'

_publ_section_title
;
 Crystal structures and polymorphism in aliphatic <i>p</i>-amidobenzoic
 acids
;
_journal_issue 3
_journal_name_full 'Acta Crystallographica Section B'
_journal_page_first 541
_journal_page_last 546
_journal_paper_doi 10.1107/S0108768193000515
_journal_volume 49
_journal_year 1993
_chemical_formula_sum 'C11 H13 N O3'
_chemical_formula_weight 207.23
_space_group_IT_number 2
_space_group_name_Hall '-P 1'
_space_group_name_H-M_alt 'P -1'
_symmetry_cell_setting triclinic
_symmetry_space_group_name_Hall '-P 1'
_symmetry_space_group_name_H-M 'P -1'
_cell_angle_alpha 100.98(2)
_cell_angle_beta 94.48(5)
_cell_angle_gamma 98.15(5)
_cell_formula_units_Z 2
_cell_length_a 5.120(6)
_cell_length_b 6.595(2)
_cell_length_c 15.786(3)
_cell_volume 515.0(6)
_diffrn_radiation_type Mo
_diffrn_radiation_wavelength 0.71069
_exptl_absorpt_coefficient_mu 0.091
_exptl_crystal_density_diffrn 1.34
_exptl_crystal_F_000 220
_cod_data_source_file hu0416.cif
_cod_data_source_block hu0416b
_cod_original_cell_volume 515
_cod_database_code 2100965

loop_
_space_group_symop_id
_space_group_symop_operation_xyz
1 x,y,z
2 -x,-y,-z

loop_
_atom_site_label
_atom_site_fract_x
_atom_site_fract_y
_atom_site_fract_z
_atom_site_U_iso_or_equiv
N(1) .5045(8) -.3417(6) .7657(3) .045
O(8) .0744(7) -.3923(6) .7948(3) .059
O(71) .2875(7) .2903(6) .5189(3) .055
O(72) .6997(8) .4261(6) .5756(3) .054
C(1) .4916(10) -.1841(7) .7155(3) .040
C(2) .7107(10) -.0310(8) .7247(4) .045
C(3) .7126(10) .1247(8) .6771(4) .044
C(4) .4923(10) .1225(7) .6199(3) .038
C(5) .2746(10) -.0318(8) .6097(3) .045
C(6) .2737(10) -.1878(8) .6578(3) .043
C(7) .4952(10) .2927(7) .5680(3) .040
C(8) .2987(10) -.4332(8) .7993(3) .041
C(9) .3657(12) -.6106(9) .8443(4) .058
C(10) .1959(14) -.6482(10) .9140(4) .073
C(11) .2725(17) -.8297(11) .9540(5) .101
H(1N) .6944(8) -.3906(6) .7773(3) ?
H(2) .8814(10) -.0325(8) .7692(4) ?
H(3) .8830(10) .2461(8) .6844(4) ?
H(5) .1051(10) -.0319(8) .5645(3) ?
H(6) .1044(10) -.3103(8) .6501(3) ?
H(91) .5698(12) -.5707(9) .8727(4) ?
H(92) .3419(12) -.7533(9) .7958(4) ?
H(101) .2218(14) -.5080(10) .9640(4) ?
H(102) -.0094(14) -.6867(10) .8867(4) ?
H(111) .1473(17) -.8544(11) 1.0043(5) ?
H(112) .4775(17) -.7918(11) .9816(5) ?
H(113) .2463(17) -.9704(11) .9043(5) ?

loop_
_geom_angle_atom_site_label_1
_geom_angle_atom_site_label_2
_geom_angle_atom_site_label_3
_geom_angle
C(8) N(1) C(1) 124.7(5)
C(2) C(1) N(1) 117.2(5)
C(6) C(1) N(1) 121.8(6)
C(6) C(1) C(2) 121.0(6)
C(3) C(2) C(1) 120.1(6)
C(2) C(3) C(4) 118.9(6)
C(5) C(4) C(7) 120.2(6)
C(3) C(4) C(7) 118.7(5)
C(3) C(4) C(5) 121.1(6)
C(6) C(5) C(4) 119.8(6)
C(5) C(6) C(1) 119.1(6)
O(71) C(7) C(4) 117.1(5)
O(72) C(7) C(4) 119.0(6)
O(72) C(7) O(71) 123.9(6)
O(8) C(8) N(1) 126.1(6)
C(9) C(8) N(1) 113.4(5)
C(9) C(8) O(8) 120.4(6)
C(10) C(9) C(8) 114.1(6)
C(9) C(10) C(11) 110.6(7)

loop_
_geom_bond_atom_site_label_1
_geom_bond_atom_site_label_2
_geom_bond_distance
C(1) C(2) 1.377(9)
C(2) C(3) 1.382(9)
C(3) C(4) 1.385(8)
C(4) C(5) 1.376(9)
C(5) C(6) 1.389(9)
C(6) C(1) 1.378(9)
C(7) C(4) 1.510(9)
C(7) O(71) 1.263(8)
C(7) O(72) 1.250(4)
C(1) N(1) 1.428(8)
C(8) N(1) 1.336(8)
C(8) O(8) 1.216(8)
C(8) C(9) 1.544(9)
C(9) C(10) 1.490(10)
C(10) C(11) 1.539(11)
H(1N) N(1) 1.080
H(3) C(3) 1.080
H(6) C(6) 1.080
H(92) C(9) 1.080
H(102) C(10) 1.080
H(112) C(11) 1.080
H(2) C(2) 1.080
H(5) C(5) 1.080
H(91) C(9) 1.080
H(101) C(10) 1.080
H(111) C(11) 1.080
H(113) C(11) 1.080
